data_4335010
loop_
_publ_author_name
'Dmitrii S. Bolotin'
'Nadezhda A. Bokach'
'Andreii S. Kritchenkov'
'Matti Haukka'
'Vadim Yu. Kukushkin'

_publ_section_title
;
 Amidrazone Complexes from a Cascade Platinum(II)-Mediated Reaction
 between Amidoximes and Dialkylcyanamides
;
_journal_name_full 'Inorganic Chemistry'
_journal_page_first 6378
_journal_page_last 6389
_journal_paper_doi 10.1021/ic4000878
_journal_volume 52
_journal_year 2013
_chemical_formula_moiety 'C20 H26 Cl N7 O Pt, 2(C H3 N O2)'
_chemical_formula_sum 'C22 H32 Cl N9 O5 Pt'
_chemical_formula_weight 733.11
_chemical_name_systematic
; 
 ? 
;
_space_group_IT_number 14
_symmetry_cell_setting monoclinic
_symmetry_space_group_name_Hall '-P 2yn'
_symmetry_space_group_name_H-M 'P 1 21/n 1'
_atom_sites_solution_hydrogens geom
_atom_sites_solution_primary direct
_atom_sites_solution_secondary difmap
_audit_creation_method SHELXL-97
_cell_angle_alpha 90.00
_cell_angle_beta 100.4880(10)
_cell_angle_gamma 90.00
_cell_formula_units_Z 4
_cell_length_a 9.9394(3)
_cell_length_b 12.2397(4)
_cell_length_c 20.1196(5)
_cell_measurement_reflns_used 9217
_cell_measurement_temperature 150(2)
_cell_measurement_theta_max 31.34
_cell_measurement_theta_min 2.49
_cell_volume 2406.76(12)
_computing_cell_refinement 'SAINT (Bruker AXS, 2009)'
_computing_data_collection 'APEX2 (Bruker AXS, 2010)'
_computing_data_reduction 'SAINT (Bruker AXS, 2009)'
_computing_molecular_graphics 'CrystaMaker (CrystalMaker Software ltd., 2011)'
_computing_publication_material 'SHELXL-97 (Sheldrick, 2008)'
_computing_structure_refinement 'SHELXL-97 (Sheldrick, 2008)'
_computing_structure_solution 'SHELXS-97 (Sheldrick, 2008)'
_diffrn_ambient_temperature 150(2)
_diffrn_detector_area_resol_mean 16
_diffrn_measured_fraction_theta_full 0.991
_diffrn_measured_fraction_theta_max 0.991
_diffrn_measurement_device '62mm x 62mm CCD camera on \k-goniostat'
_diffrn_measurement_device_type 'Bruker KAPPA APEX II CCD'
_diffrn_measurement_method '\f scans and \w scans with \k offset'
_diffrn_radiation_monochromator 'horizontally mounted graphite crystal'
_diffrn_radiation_source 'fine-focus sealed tube'
_diffrn_radiation_type MoK\a
_diffrn_radiation_wavelength 0.71073
_diffrn_reflns_av_R_equivalents 0.0278
_diffrn_reflns_av_sigmaI/netI 0.0210
_diffrn_reflns_limit_h_max 13
_diffrn_reflns_limit_h_min -13
_diffrn_reflns_limit_k_max 16
_diffrn_reflns_limit_k_min 0
_diffrn_reflns_limit_l_max 28
_diffrn_reflns_limit_l_min 0
_diffrn_reflns_number 31406
_diffrn_reflns_theta_full 30.00
_diffrn_reflns_theta_max 30.00
_diffrn_reflns_theta_min 1.96
_exptl_absorpt_coefficient_mu 5.998
_exptl_absorpt_correction_T_max 0.3642
_exptl_absorpt_correction_T_min 0.2049
_exptl_absorpt_correction_type numerical
_exptl_absorpt_process_details 'SADABS (Sheldrick, 2008)'
_exptl_crystal_colour colourless
_exptl_crystal_density_diffrn 2.023
_exptl_crystal_description block
_exptl_crystal_F_000 1448
_exptl_crystal_size_max 0.39
_exptl_crystal_size_mid 0.31
_exptl_crystal_size_min 0.21
_platon_squeeze_details
;
Nitromethane solvent was disordered and therefore omitted from the final 
refinement and treated as a diffuse contribution using the SQUEEZE procedure as 
implemented in PLATON (A. Spek, 2003)
;
_refine_diff_density_max 1.617
_refine_diff_density_min -1.577
_refine_diff_density_rms 0.129
_refine_ls_extinction_method none
_refine_ls_goodness_of_fit_ref 1.377
_refine_ls_hydrogen_treatment constr
_refine_ls_matrix_type full
_refine_ls_number_parameters 271
_refine_ls_number_reflns 6946
_refine_ls_number_restraints 6
_refine_ls_restrained_S_all 1.377
_refine_ls_R_factor_all 0.0393
_refine_ls_R_factor_gt 0.0370
_refine_ls_shift/su_max 0.002
_refine_ls_shift/su_mean 0.000
_refine_ls_structure_factor_coef Fsqd
_refine_ls_weighting_details 'calc w=1/[\s^2^(Fo^2^)+(0.0000P)^2^+11.7790P] where P=(Fo^2^+2Fc^2^)/3'
_refine_ls_weighting_scheme calc
_refine_ls_wR_factor_gt 0.0816
_refine_ls_wR_factor_ref 0.0822
_reflns_number_gt 6578
_reflns_number_total 6946
_reflns_threshold_expression >2sigma(I)
_cod_data_source_file ic4000878_si_002_3.cif
_cod_data_source_block 5g
_cod_original_sg_symbol_H-M 'P 21/n'
_cod_database_code 4335010

loop_
_symmetry_equiv_pos_as_xyz
'x, y, z'
'-x+1/2, y+1/2, -z+1/2'
'-x, -y, -z'
'x-1/2, -y-1/2, z-1/2'

loop_
_atom_site_label
_atom_site_type_symbol
_atom_site_fract_x
_atom_site_fract_y
_atom_site_fract_z
_atom_site_U_iso_or_equiv
_atom_site_adp_type
_atom_site_occupancy
_atom_site_symmetry_multiplicity
_atom_site_calc_flag
_atom_site_refinement_flags
Pt1 Pt 0.320324(17) -0.069841(14) 0.502533(9) 0.02353(5) Uani 1 1 d .
Cl1 Cl 0.43119(13) -0.20897(10) 0.45590(7) 0.0345(3) Uani 1 1 d .
N1 N 0.2278(4) 0.0583(3) 0.53934(19) 0.0248(7) Uani 1 1 d .
N2 N 0.1896(4) 0.0646(4) 0.6043(2) 0.0299(8) Uani 1 1 d .
N3 N -0.0816(7) 0.6162(5) 0.6084(3) 0.0600(17) Uani 1 1 d .
N4 N 0.2216(4) 0.1730(3) 0.4432(2) 0.0252(8) Uani 1 1 d .
H4 H 0.1878 0.2355 0.4260 0.030 Uiso 1 1 calc R
N5 N 0.2962(5) 0.1577(3) 0.3411(2) 0.0310(9) Uani 1 1 d .
N6 N 0.3350(4) 0.0150(3) 0.4212(2) 0.0272(8) Uani 1 1 d .
H6 H 0.3798 -0.0180 0.3930 0.033 Uiso 1 1 calc R
C1 C 0.3102(6) 0.0559(5) 0.6582(3) 0.0376(12) Uani 1 1 d .
H1A H 0.3790 0.1115 0.6515 0.045 Uiso 1 1 calc R
H1B H 0.3522 -0.0173 0.6573 0.045 Uiso 1 1 calc R
C2 C 0.2656(8) 0.0741(7) 0.7258(3) 0.0581(18) Uani 1 1 d .
H2A H 0.2312 0.1497 0.7278 0.070 Uiso 1 1 calc R
H2B H 0.3453 0.0650 0.7628 0.070 Uiso 1 1 calc R
C3 C 0.1536(8) -0.0065(7) 0.7356(3) 0.061(2) Uani 1 1 d .
H3A H 0.1221 0.0097 0.7785 0.073 Uiso 1 1 calc R
H3B H 0.1906 -0.0818 0.7383 0.073 Uiso 1 1 calc R
C4 C 0.0333(7) 0.0021(7) 0.6766(3) 0.0518(16) Uani 1 1 d .
H4A H -0.0356 -0.0543 0.6816 0.062 Uiso 1 1 calc R
H4B H -0.0105 0.0746 0.6776 0.062 Uiso 1 1 calc R
C5 C 0.0790(5) -0.0128(5) 0.6095(3) 0.0352(11) Uani 1 1 d .
H5A H 0.1117 -0.0886 0.6057 0.042 Uiso 1 1 calc R
H5B H 0.0009 -0.0001 0.5721 0.042 Uiso 1 1 calc R
C6 C 0.1997(4) 0.1499(4) 0.5072(2) 0.0251(9) Uani 1 1 d .
C7 C 0.1362(5) 0.2444(4) 0.5375(2) 0.0253(9) Uani 1 1 d .
C8 C -0.0048(5) 0.2524(4) 0.5320(3) 0.0320(10) Uani 1 1 d .
H8 H -0.0617 0.1931 0.5141 0.038 Uiso 1 1 calc R
C9 C -0.0626(5) 0.3470(4) 0.5525(3) 0.0304(10) Uani 1 1 d U
H9 H -0.1590 0.3531 0.5486 0.037 Uiso 1 1 calc R
C10 C 0.0220(6) 0.4323(4) 0.5787(2) 0.0327(11) Uani 1 1 d .
C11 C 0.1623(6) 0.4246(5) 0.5857(3) 0.0381(12) Uani 1 1 d .
H11 H 0.2191 0.4830 0.6051 0.046 Uiso 1 1 calc R
C12 C 0.2196(5) 0.3311(4) 0.5644(3) 0.0338(11) Uani 1 1 d .
H12 H 0.3160 0.3259 0.5681 0.041 Uiso 1 1 calc R
C13 C -0.0357(6) 0.5344(5) 0.5966(3) 0.0406(13) Uani 1 1 d .
C14 C 0.2896(5) 0.1116(4) 0.4020(2) 0.0259(9) Uani 1 1 d .
C15 C 0.3463(7) 0.2728(5) 0.3384(3) 0.0448(14) Uani 1 1 d .
H15A H 0.4475 0.2740 0.3457 0.054 Uiso 1 1 calc R
H15B H 0.3161 0.3173 0.3740 0.054 Uiso 1 1 calc R
C16 C 0.2870(9) 0.3190(6) 0.2688(4) 0.061(2) Uani 1 1 d .
H16A H 0.3238 0.3933 0.2648 0.074 Uiso 1 1 calc R
H16B H 0.1863 0.3249 0.2642 0.074 Uiso 1 1 calc R
C17 C 0.3211(9) 0.2473(6) 0.2117(4) 0.062(2) Uani 1 1 d .
H17A H 0.2727 0.2753 0.1677 0.074 Uiso 1 1 calc R
H17B H 0.4207 0.2503 0.2118 0.074 Uiso 1 1 calc R
C18 C 0.2792(9) 0.1324(6) 0.2208(4) 0.062(2) Uani 1 1 d .
H18A H 0.3075 0.0857 0.1856 0.074 Uiso 1 1 calc R
H18B H 0.1783 0.1283 0.2156 0.074 Uiso 1 1 calc R
C19 C 0.3446(8) 0.0904(5) 0.2905(3) 0.0460(15) Uani 1 1 d .
H19A H 0.3189 0.0131 0.2956 0.055 Uiso 1 1 calc R
H19B H 0.4455 0.0949 0.2962 0.055 Uiso 1 1 calc R
N7 N 0.3139(5) -0.1688(4) 0.5818(2) 0.0370(10) Uani 1 1 d .
C20 C 0.3083(9) -0.2540(6) 0.6021(3) 0.0582(19) Uani 1 1 d .
O1 O 0.3074(11) -0.3422(5) 0.6276(4) 0.138(4) Uani 1 1 d .

loop_
_atom_site_aniso_label
_atom_site_aniso_U_11
_atom_site_aniso_U_22
_atom_site_aniso_U_33
_atom_site_aniso_U_23
_atom_site_aniso_U_13
_atom_site_aniso_U_12
Pt1 0.02250(8) 0.01734(8) 0.02943(9) 0.00253(7) 0.00121(6) 0.00209(7)
Cl1 0.0382(6) 0.0176(5) 0.0478(7) -0.0005(5) 0.0081(5) 0.0077(5)
N1 0.0260(18) 0.0238(19) 0.0237(17) 0.0010(15) 0.0025(14) 0.0016(15)
N2 0.030(2) 0.035(2) 0.0240(18) 0.0030(17) 0.0027(15) 0.0073(18)
N3 0.091(5) 0.049(3) 0.047(3) 0.012(3) 0.031(3) 0.040(3)
N4 0.034(2) 0.0145(17) 0.0289(19) 0.0015(14) 0.0092(16) 0.0063(15)
N5 0.046(2) 0.0152(18) 0.036(2) 0.0020(16) 0.0178(19) 0.0042(17)
N6 0.033(2) 0.0168(18) 0.034(2) 0.0019(15) 0.0111(16) 0.0060(15)
C1 0.037(3) 0.043(3) 0.029(2) -0.002(2) -0.004(2) -0.002(2)
C2 0.066(4) 0.076(5) 0.028(3) -0.007(3) -0.004(3) -0.006(4)
C3 0.072(5) 0.081(6) 0.030(3) -0.001(3) 0.010(3) -0.012(4)
C4 0.046(3) 0.074(5) 0.039(3) -0.001(3) 0.016(3) -0.001(3)
C5 0.028(2) 0.046(3) 0.030(2) 0.003(2) 0.0029(19) 0.001(2)
C6 0.022(2) 0.023(2) 0.030(2) -0.0024(17) 0.0021(17) 0.0016(16)
C7 0.028(2) 0.021(2) 0.026(2) -0.0012(17) 0.0027(17) 0.0051(17)
C8 0.028(2) 0.027(2) 0.040(3) 0.001(2) 0.007(2) 0.0046(19)
C9 0.029(2) 0.025(2) 0.038(2) -0.0021(18) 0.0077(18) 0.0094(18)
C10 0.043(3) 0.028(2) 0.028(2) 0.001(2) 0.009(2) 0.016(2)
C11 0.041(3) 0.028(3) 0.043(3) -0.014(2) 0.001(2) 0.006(2)
C12 0.026(2) 0.029(3) 0.044(3) -0.014(2) -0.001(2) 0.0054(19)
C13 0.053(3) 0.039(3) 0.032(3) 0.008(2) 0.014(2) 0.020(3)
C14 0.030(2) 0.017(2) 0.032(2) -0.0005(17) 0.0092(18) 0.0020(17)
C15 0.045(3) 0.029(3) 0.062(4) 0.008(3) 0.015(3) 0.000(2)
C16 0.087(6) 0.038(4) 0.064(4) 0.021(3) 0.026(4) 0.015(4)
C17 0.097(6) 0.046(4) 0.050(4) 0.017(3) 0.038(4) 0.008(4)
C18 0.088(6) 0.055(4) 0.047(4) 0.004(3) 0.025(4) 0.006(4)
C19 0.075(4) 0.032(3) 0.036(3) 0.004(2) 0.023(3) 0.022(3)
N7 0.043(3) 0.030(2) 0.036(2) 0.0048(19) 0.0037(19) 0.0037(19)
C20 0.083(5) 0.042(4) 0.040(3) 0.007(3) -0.013(3) -0.013(4)
O1 0.237(10) 0.055(4) 0.095(5) 0.044(4) -0.039(6) -0.053(5)

loop_
_atom_type_symbol
_atom_type_description
_atom_type_scat_dispersion_real
_atom_type_scat_dispersion_imag
_atom_type_scat_source
C C 0.0033 0.0016 'International Tables Vol C Tables 4.2.6.8 and 6.1.1.4'
H H 0.0000 0.0000 'International Tables Vol C Tables 4.2.6.8 and 6.1.1.4'
N N 0.0061 0.0033 'International Tables Vol C Tables 4.2.6.8 and 6.1.1.4'
O O 0.0106 0.0060 'International Tables Vol C Tables 4.2.6.8 and 6.1.1.4'
Cl Cl 0.1484 0.1585 'International Tables Vol C Tables 4.2.6.8 and 6.1.1.4'
Pt Pt -1.7033 8.3905 'International Tables Vol C Tables 4.2.6.8 and 6.1.1.4'

loop_
_geom_angle_atom_site_label_1
_geom_angle_atom_site_label_2
_geom_angle_atom_site_label_3
_geom_angle
N6 Pt1 N7 174.45(18)
N6 Pt1 N1 90.16(16)
N7 Pt1 N1 95.39(18)
N6 Pt1 Cl1 86.47(12)
N7 Pt1 Cl1 87.99(14)
N1 Pt1 Cl1 176.44(12)
C6 N1 N2 109.9(4)
C6 N1 Pt1 123.9(3)
N2 N1 Pt1 126.2(3)
N1 N2 C1 110.8(4)
N1 N2 C5 111.0(4)
C1 N2 C5 114.9(4)
C6 N4 C14 128.8(4)
C6 N4 H4 115.6
C14 N4 H4 115.6
C14 N5 C19 118.1(4)
C14 N5 C15 119.6(5)
C19 N5 C15 110.6(5)
C14 N6 Pt1 130.8(3)
C14 N6 H6 114.6
Pt1 N6 H6 114.6
N2 C1 C2 108.6(5)
N2 C1 H1A 110.0
C2 C1 H1A 110.0
N2 C1 H1B 110.0
C2 C1 H1B 110.0
H1A C1 H1B 108.4
C1 C2 C3 111.0(6)
C1 C2 H2A 109.4
C3 C2 H2A 109.4
C1 C2 H2B 109.4
C3 C2 H2B 109.4
H2A C2 H2B 108.0
C2 C3 C4 109.9(6)
C2 C3 H3A 109.7
C4 C3 H3A 109.7
C2 C3 H3B 109.7
C4 C3 H3B 109.7
H3A C3 H3B 108.2
C5 C4 C3 111.5(5)
C5 C4 H4A 109.3
C3 C4 H4A 109.3
C5 C4 H4B 109.3
C3 C4 H4B 109.3
H4A C4 H4B 108.0
N2 C5 C4 109.6(5)
N2 C5 H5A 109.7
C4 C5 H5A 109.7
N2 C5 H5B 109.7
C4 C5 H5B 109.7
H5A C5 H5B 108.2
N1 C6 N4 126.0(4)
N1 C6 C7 122.2(4)
N4 C6 C7 111.8(4)
C8 C7 C12 119.8(4)
C8 C7 C6 121.1(4)
C12 C7 C6 118.7(4)
C7 C8 C9 120.1(5)
C7 C8 H8 120.0
C9 C8 H8 120.0
C10 C9 C8 119.2(5)
C10 C9 H9 120.4
C8 C9 H9 120.4
C11 C10 C9 121.3(5)
C11 C10 C13 118.3(5)
C9 C10 C13 120.3(5)
C10 C11 C12 119.5(5)
C10 C11 H11 120.3
C12 C11 H11 120.3
C11 C12 C7 120.2(5)
C11 C12 H12 119.9
C7 C12 H12 119.9
N3 C13 C10 177.6(6)
N6 C14 N5 125.0(4)
N6 C14 N4 119.9(4)
N5 C14 N4 115.0(4)
N5 C15 C16 107.9(5)
N5 C15 H15A 110.1
C16 C15 H15A 110.1
N5 C15 H15B 110.1
C16 C15 H15B 110.1
H15A C15 H15B 108.4
C15 C16 C17 112.0(6)
C15 C16 H16A 109.2
C17 C16 H16A 109.2
C15 C16 H16B 109.2
C17 C16 H16B 109.2
H16A C16 H16B 107.9
C18 C17 C16 110.1(6)
C18 C17 H17A 109.6
C16 C17 H17A 109.6
C18 C17 H17B 109.6
C16 C17 H17B 109.6
H17A C17 H17B 108.2
C17 C18 C19 110.5(7)
C17 C18 H18A 109.6
C19 C18 H18A 109.6
C17 C18 H18B 109.6
C19 C18 H18B 109.6
H18A C18 H18B 108.1
N5 C19 C18 108.2(5)
N5 C19 H19A 110.1
C18 C19 H19A 110.1
N5 C19 H19B 110.1
C18 C19 H19B 110.1
H19A C19 H19B 108.4
C20 N7 Pt1 148.8(5)
N7 C20 O1 175.6(8)

loop_
_geom_bond_atom_site_label_1
_geom_bond_atom_site_label_2
_geom_bond_distance
_geom_bond_publ_flag
Pt1 N6 1.966(4) yes
Pt1 N7 2.014(5) yes
Pt1 N1 2.025(4) yes
Pt1 Cl1 2.3175(12) yes
N1 C6 1.299(6) ?
N1 N2 1.427(5) ?
N2 C1 1.467(6) ?
N2 C5 1.470(7) ?
N3 C13 1.143(7) ?
N4 C6 1.375(6) ?
N4 C14 1.382(6) ?
N4 H4 0.8800 ?
N5 C14 1.362(6) ?
N5 C19 1.458(7) ?
N5 C15 1.498(7) ?
N6 C14 1.298(6) ?
N6 H6 0.8800 ?
C1 C2 1.522(8) ?
C1 H1A 0.9900 ?
C1 H1B 0.9900 ?
C2 C3 1.527(11) ?
C2 H2A 0.9900 ?
C2 H2B 0.9900 ?
C3 C4 1.528(9) ?
C3 H3A 0.9900 ?
C3 H3B 0.9900 ?
C4 C5 1.512(8) ?
C4 H4A 0.9900 ?
C4 H4B 0.9900 ?
C5 H5A 0.9900 ?
C5 H5B 0.9900 ?
C6 C7 1.499(6) ?
C7 C8 1.388(7) ?
C7 C12 1.395(7) ?
C8 C9 1.389(7) ?
C8 H8 0.9500 ?
C9 C10 1.383(8) ?
C9 H9 0.9500 ?
C10 C11 1.379(8) ?
C10 C13 1.446(7) ?
C11 C12 1.380(7) ?
C11 H11 0.9500 ?
C12 H12 0.9500 ?
C15 C16 1.524(9) ?
C15 H15A 0.9900 ?
C15 H15B 0.9900 ?
C16 C17 1.531(10) ?
C16 H16A 0.9900 ?
C16 H16B 0.9900 ?
C17 C18 1.489(10) ?
C17 H17A 0.9900 ?
C17 H17B 0.9900 ?
C18 C19 1.522(9) ?
C18 H18A 0.9900 ?
C18 H18B 0.9900 ?
C19 H19A 0.9900 ?
C19 H19B 0.9900 ?
N7 C20 1.125(8) ?
C20 O1 1.196(8) ?

loop_
_platon_squeeze_void_nr
_platon_squeeze_void_average_x
_platon_squeeze_void_average_y
_platon_squeeze_void_average_z
_platon_squeeze_void_volume
_platon_squeeze_void_count_electrons
_platon_squeeze_void_content
1 -0.000 -0.000 -0.000 90 30 ' '
2 0.050 0.774 0.760 18 1 ' '
3 0.500 0.500 0.500 90 30 ' '
4 0.450 0.274 0.740 18 1 ' '
5 0.550 0.726 0.260 18 1 ' '
6 0.950 0.226 0.240 18 1 ' '
